data_4085955
loop_
_publ_author_name
'Babbini, Dominic C.'
'Iluc, Vlad M.'

_publ_section_title
;
 Iridium PCsp3P-type Complexes with a Hemilabile Anisole Tether
;
_journal_issue 13
_journal_name_full Organometallics
_journal_page_first 3141
_journal_paper_doi 10.1021/acs.organomet.5b00165
_journal_volume 34
_journal_year 2015
_chemical_formula_sum 'C32 H44 O P2'
_chemical_formula_weight 506.61
_chemical_name_systematic
; 
 ? 
;
_space_group_IT_number 13
_symmetry_cell_setting monoclinic
_symmetry_space_group_name_Hall '-P 2yc'
_symmetry_space_group_name_H-M 'P 1 2/c 1'
_atom_sites_solution_hydrogens geom
_atom_sites_solution_primary direct
_atom_sites_solution_secondary difmap
_audit_creation_method SHELXL-97
_cell_angle_alpha 90.00
_cell_angle_beta 106.046(2)
_cell_angle_gamma 90.00
_cell_formula_units_Z 4
_cell_length_a 11.2267(9)
_cell_length_b 13.8576(11)
_cell_length_c 20.1437(16)
_cell_measurement_temperature 120(2)
_cell_volume 3011.8(4)
_computing_structure_refinement 'SHELXL-97 (Sheldrick, 1997)'
_computing_structure_solution 'SHELXS-97 (Sheldrick, 1990)'
_diffrn_ambient_temperature 120(2)
_diffrn_measured_fraction_theta_full 0.995
_diffrn_measured_fraction_theta_max 0.995
_diffrn_radiation_monochromator graphite
_diffrn_radiation_source 'fine-focus sealed tube'
_diffrn_radiation_type MoK\a
_diffrn_radiation_wavelength 0.71073
_diffrn_reflns_av_R_equivalents 0.0341
_diffrn_reflns_av_sigmaI/netI 0.0221
_diffrn_reflns_limit_h_max 13
_diffrn_reflns_limit_h_min -13
_diffrn_reflns_limit_k_max 16
_diffrn_reflns_limit_k_min -16
_diffrn_reflns_limit_l_max 23
_diffrn_reflns_limit_l_min -23
_diffrn_reflns_number 34582
_diffrn_reflns_theta_full 24.57
_diffrn_reflns_theta_max 24.57
_diffrn_reflns_theta_min 1.47
_exptl_absorpt_coefficient_mu 0.166
_exptl_absorpt_correction_T_max 1.0000
_exptl_absorpt_correction_T_min 0.9108
_exptl_absorpt_correction_type multi-scan
_exptl_absorpt_process_details 'Bruker AXS area detector scaling and absorption correction'
_exptl_crystal_density_diffrn 1.117
_exptl_crystal_density_method 'not measured'
_exptl_crystal_description block
_exptl_crystal_F_000 1096
_exptl_crystal_size_max 0.29
_exptl_crystal_size_mid 0.23
_exptl_crystal_size_min 0.20
_refine_diff_density_max 0.303
_refine_diff_density_min -0.228
_refine_diff_density_rms 0.036
_refine_ls_extinction_method none
_refine_ls_goodness_of_fit_ref 1.036
_refine_ls_hydrogen_treatment constr
_refine_ls_matrix_type full
_refine_ls_number_parameters 393
_refine_ls_number_reflns 5025
_refine_ls_number_restraints 0
_refine_ls_restrained_S_all 1.036
_refine_ls_R_factor_all 0.0419
_refine_ls_R_factor_gt 0.0338
_refine_ls_shift/su_max 0.001
_refine_ls_shift/su_mean 0.000
_refine_ls_structure_factor_coef Fsqd
_refine_ls_weighting_details 'calc w=1/[\s^2^(Fo^2^)+(0.0367P)^2^+1.4757P] where P=(Fo^2^+2Fc^2^)/3'
_refine_ls_weighting_scheme calc
_refine_ls_wR_factor_gt 0.0817
_refine_ls_wR_factor_ref 0.0886
_reflns_number_gt 4350
_reflns_number_total 5025
_reflns_threshold_expression >2sigma(I)
_cod_data_source_file om5b00165_si_002.cif
_cod_data_source_block dbabbini
_cod_depositor_comments 'Adding full bibliography for 4085955--4085962.cif.'
_cod_original_sg_symbol_H-M P2/c
_cod_database_code 4085955

loop_
_symmetry_equiv_pos_as_xyz
'x, y, z'
'-x, y, -z+1/2'
'-x, -y, -z'
'x, -y, z-1/2'

loop_
_atom_site_label
_atom_site_type_symbol
_atom_site_fract_x
_atom_site_fract_y
_atom_site_fract_z
_atom_site_U_iso_or_equiv
_atom_site_adp_type
_atom_site_occupancy
_atom_site_symmetry_multiplicity
_atom_site_calc_flag
_atom_site_refinement_flags
_atom_site_disorder_assembly
_atom_site_disorder_group
P1 P 0.75334(4) 0.81423(3) 0.14771(2) 0.02410(12) Uani 1 1 d . . .
C45 C 0.8388(2) 1.00419(15) 0.17721(12) 0.0620(7) Uani 1 1 d . . .
H45A H 0.9107 0.9867 0.1610 0.093 Uiso 1 1 calc R . .
H45B H 0.8561 0.9889 0.2265 0.093 Uiso 1 1 calc R . .
H45C H 0.8224 1.0734 0.1702 0.093 Uiso 1 1 calc R . .
C46 C 0.6929(2) 0.97617(14) 0.06122(10) 0.0508(5) Uani 1 1 d . . .
H46A H 0.7598 0.9572 0.0414 0.076 Uiso 1 1 calc R . .
H46B H 0.6809 1.0462 0.0571 0.076 Uiso 1 1 calc R . .
H46C H 0.6161 0.9435 0.0364 0.076 Uiso 1 1 calc R . .
C44 C 0.8548(2) 0.80934(17) 0.29155(10) 0.0557(6) Uani 1 1 d . . .
H44A H 0.9156 0.7622 0.2849 0.084 Uiso 1 1 calc R . .
H44B H 0.8419 0.8004 0.3373 0.084 Uiso 1 1 calc R . .
H44C H 0.8856 0.8748 0.2880 0.084 Uiso 1 1 calc R . .
C43 C 0.68502(19) 0.69373(14) 0.24433(9) 0.0431(5) Uani 1 1 d . . .
H43A H 0.6028 0.6850 0.2119 0.065 Uiso 1 1 calc R . .
H43B H 0.6794 0.6852 0.2917 0.065 Uiso 1 1 calc R . .
H43C H 0.7424 0.6459 0.2347 0.065 Uiso 1 1 calc R . .
C42 C 0.72664(16) 0.94770(12) 0.13693(9) 0.0303(4) Uani 1 1 d . . .
H42 H 0.6554 0.9649 0.1555 0.036 Uiso 1 1 calc R . .
C41 C 0.73223(16) 0.79477(12) 0.23617(8) 0.0304(4) Uani 1 1 d . . .
H41 H 0.6708 0.8428 0.2437 0.037 Uiso 1 1 calc R . .
C36 C 0.68703(14) 0.52625(11) 0.11052(7) 0.0212(3) Uani 1 1 d . . .
H36 H 0.6018 0.5427 0.1011 0.025 Uiso 1 1 calc R . .
C35 C 0.73282(16) 0.44919(11) 0.15444(8) 0.0269(4) Uani 1 1 d . . .
H35 H 0.6792 0.4126 0.1739 0.032 Uiso 1 1 calc R . .
C34 C 0.85696(16) 0.42658(12) 0.16933(8) 0.0327(4) Uani 1 1 d . . .
H34 H 0.8893 0.3746 0.1998 0.039 Uiso 1 1 calc R . .
C33 C 0.93488(15) 0.47882(12) 0.14039(8) 0.0314(4) Uani 1 1 d . . .
H33 H 1.0205 0.4631 0.1513 0.038 Uiso 1 1 calc R . .
C32 C 0.88785(14) 0.55420(11) 0.09542(7) 0.0230(3) Uani 1 1 d . . .
C31 C 0.76201(13) 0.57960(10) 0.08018(7) 0.0183(3) Uani 1 1 d . A .
C26 C 0.65424(13) 0.52640(11) -0.06078(8) 0.0220(3) Uani 1 1 d . . .
H26 H 0.6455 0.4859 -0.0244 0.026 Uiso 1 1 calc R . .
C25 C 0.62820(13) 0.48910(12) -0.12717(8) 0.0244(3) Uani 1 1 d . A .
H25 H 0.6014 0.4241 -0.1359 0.029 Uiso 1 1 calc R . .
C16 C 0.47840(13) 0.68228(11) -0.00506(8) 0.0217(3) Uani 1 1 d . . .
H16 H 0.4732 0.6389 -0.0423 0.026 Uiso 1 1 calc R . .
C15 C 0.37021(14) 0.72019(11) 0.00473(8) 0.0255(4) Uani 1 1 d . . .
H15 H 0.2922 0.7032 -0.0258 0.031 Uiso 1 1 calc R . .
C14 C 0.37639(14) 0.78257(12) 0.05890(9) 0.0280(4) Uani 1 1 d . . .
H14 H 0.3027 0.8078 0.0667 0.034 Uiso 1 1 calc R . .
C13 C 0.49144(15) 0.80805(12) 0.10182(9) 0.0284(4) Uani 1 1 d . . .
H13 H 0.4953 0.8515 0.1389 0.034 Uiso 1 1 calc R . .
C12 C 0.60186(14) 0.77197(11) 0.09240(8) 0.0219(3) Uani 1 1 d . . .
C23 C 0.67971(16) 0.64144(12) -0.16659(8) 0.0309(4) Uani 1 1 d . A .
H23 H 0.6881 0.6811 -0.2035 0.037 Uiso 1 1 calc R . .
C22 C 0.70673(14) 0.68093(11) -0.09982(8) 0.0237(3) Uani 1 1 d . . .
C11 C 0.59481(13) 0.70618(10) 0.03825(7) 0.0183(3) Uani 1 1 d . A .
C3 C 1.08418(15) 0.58225(15) 0.07482(10) 0.0401(5) Uani 1 1 d . . .
H3A H 1.0909 0.5154 0.0604 0.060 Uiso 1 1 calc R . .
H3B H 1.1258 0.5887 0.1242 0.060 Uiso 1 1 calc R . .
H3C H 1.1235 0.6254 0.0486 0.060 Uiso 1 1 calc R . .
O3 O 0.95610(9) 0.60750(8) 0.06206(6) 0.0306(3) Uani 1 1 d . . .
C24 C 0.64144(14) 0.54699(12) -0.18042(8) 0.0281(4) Uani 1 1 d . . .
H24 H 0.6244 0.5222 -0.2261 0.034 Uiso 1 1 calc R A .
C C 0.71254(13) 0.65957(10) 0.02785(7) 0.0182(3) Uani 1 1 d . . .
H H 0.7776 0.7109 0.0356 0.022 Uiso 1 1 calc R A .
C21 C 0.69280(12) 0.62149(10) -0.04590(7) 0.0185(3) Uani 1 1 d . A .
C62 C 0.6518(4) 0.97278(19) -0.15944(17) 0.0535(9) Uani 0.766(5) 1 d P A 2
H62A H 0.7327 0.9828 -0.1681 0.080 Uiso 0.766(5) 1 calc PR A 2
H62B H 0.6524 1.0014 -0.1149 0.080 Uiso 0.766(5) 1 calc PR A 2
H62C H 0.5871 1.0035 -0.1962 0.080 Uiso 0.766(5) 1 calc PR A 2
P2 P 0.7441(2) 0.8076(2) -0.08467(13) 0.0301(4) Uani 0.766(5) 1 d P A 2
C57 C 0.8902(3) 0.8232(2) -0.10966(17) 0.0369(7) Uani 0.766(5) 1 d P A 2
H57 H 0.9081 0.8940 -0.1068 0.044 Uiso 0.766(5) 1 calc PR A 2
C61 C 0.4968(4) 0.8471(3) -0.14828(19) 0.0492(9) Uani 0.766(5) 1 d P A 2
H61A H 0.4345 0.8817 -0.1841 0.074 Uiso 0.766(5) 1 calc PR A 2
H61B H 0.4949 0.8705 -0.1027 0.074 Uiso 0.766(5) 1 calc PR A 2
H61C H 0.4786 0.7778 -0.1518 0.074 Uiso 0.766(5) 1 calc PR A 2
C60 C 0.6257(5) 0.8649(2) -0.15811(18) 0.0369(8) Uani 0.766(5) 1 d P A 2
H60 H 0.6302 0.8350 -0.2026 0.044 Uiso 0.766(5) 1 calc PR A 2
C59 C 0.8958(4) 0.7916(3) -0.1809(2) 0.0487(10) Uani 0.766(5) 1 d P A 2
H59A H 0.8272 0.8212 -0.2161 0.073 Uiso 0.766(5) 1 calc PR A 2
H59B H 0.8890 0.7212 -0.1845 0.073 Uiso 0.766(5) 1 calc PR A 2
H59C H 0.9748 0.8121 -0.1882 0.073 Uiso 0.766(5) 1 calc PR A 2
C58 C 0.9949(3) 0.7759(3) -0.0539(2) 0.0510(9) Uani 0.766(5) 1 d P A 2
H58A H 0.9831 0.7057 -0.0553 0.077 Uiso 0.766(5) 1 calc PR A 2
H58B H 0.9939 0.8003 -0.0084 0.077 Uiso 0.766(5) 1 calc PR A 2
H58C H 1.0747 0.7912 -0.0623 0.077 Uiso 0.766(5) 1 calc PR A 2
C55 C 0.5597(13) 0.8767(10) -0.1473(6) 0.047(3) Uani 0.234(5) 1 d P A 1
H55A H 0.5146 0.9205 -0.1838 0.071 Uiso 0.234(5) 1 calc PR A 1
H55B H 0.5462 0.8961 -0.1032 0.071 Uiso 0.234(5) 1 calc PR A 1
H55C H 0.5295 0.8106 -0.1585 0.071 Uiso 0.234(5) 1 calc PR A 1
P3 P 0.7794(8) 0.8090(7) -0.0692(5) 0.0370(16) Uani 0.234(5) 1 d P A 1
C56 C 0.7457(13) 0.9871(6) -0.1322(5) 0.049(3) Uani 0.234(5) 1 d P A 1
H56A H 0.8349 0.9878 -0.1275 0.074 Uiso 0.234(5) 1 calc PR A 1
H56B H 0.7300 1.0145 -0.0906 0.074 Uiso 0.234(5) 1 calc PR A 1
H56C H 0.7025 1.0256 -0.1725 0.074 Uiso 0.234(5) 1 calc PR A 1
C54 C 0.6970(12) 0.8809(7) -0.1419(5) 0.032(2) Uani 0.234(5) 1 d P A 1
H54 H 0.7114 0.8538 -0.1851 0.039 Uiso 0.234(5) 1 calc PR A 1
C53 C 0.9565(13) 0.7933(10) -0.1530(9) 0.059(4) Uani 0.234(5) 1 d P A 1
H53A H 0.9089 0.7406 -0.1804 0.088 Uiso 0.234(5) 1 calc PR A 1
H53B H 1.0445 0.7854 -0.1502 0.088 Uiso 0.234(5) 1 calc PR A 1
H53C H 0.9270 0.8552 -0.1751 0.088 Uiso 0.234(5) 1 calc PR A 1
C52 C 1.0310(8) 0.8618(7) -0.0319(5) 0.057(3) Uani 0.234(5) 1 d P A 1
H52A H 1.1158 0.8473 -0.0332 0.085 Uiso 0.234(5) 1 calc PR A 1
H52B H 1.0248 0.8542 0.0154 0.085 Uiso 0.234(5) 1 calc PR A 1
H52C H 1.0102 0.9283 -0.0473 0.085 Uiso 0.234(5) 1 calc PR A 1
C51 C 0.9396(10) 0.7915(8) -0.0805(6) 0.030(2) Uani 0.234(5) 1 d P A 1
H51 H 0.9659 0.7254 -0.0622 0.037 Uiso 0.234(5) 1 calc PR A 1

loop_
_atom_site_aniso_label
_atom_site_aniso_U_11
_atom_site_aniso_U_22
_atom_site_aniso_U_33
_atom_site_aniso_U_23
_atom_site_aniso_U_13
_atom_site_aniso_U_12
P1 0.0229(2) 0.0217(2) 0.0252(2) -0.00566(17) 0.00261(17) 0.00081(16)
C45 0.0689(15) 0.0304(11) 0.0693(15) -0.0022(10) -0.0100(12) -0.0138(10)
C46 0.0778(15) 0.0300(10) 0.0388(11) 0.0021(9) 0.0065(10) 0.0011(10)
C44 0.0572(13) 0.0726(16) 0.0286(10) 0.0019(10) -0.0026(9) -0.0232(11)
C43 0.0579(13) 0.0414(11) 0.0285(10) -0.0007(8) 0.0093(9) -0.0105(9)
C42 0.0350(9) 0.0217(8) 0.0328(9) -0.0047(7) 0.0072(7) 0.0011(7)
C41 0.0342(9) 0.0285(9) 0.0270(9) -0.0054(7) 0.0057(7) 0.0006(7)
C36 0.0228(8) 0.0230(8) 0.0180(7) -0.0025(6) 0.0060(6) 0.0021(6)
C35 0.0391(10) 0.0248(8) 0.0184(8) 0.0001(7) 0.0108(7) 0.0013(7)
C34 0.0429(10) 0.0289(9) 0.0226(8) 0.0062(7) 0.0032(7) 0.0119(8)
C33 0.0255(9) 0.0364(10) 0.0283(9) 0.0012(7) 0.0007(7) 0.0119(7)
C32 0.0209(8) 0.0272(8) 0.0196(8) -0.0039(6) 0.0036(6) 0.0011(6)
C31 0.0195(7) 0.0187(7) 0.0155(7) -0.0041(6) 0.0028(6) 0.0026(6)
C26 0.0199(8) 0.0265(8) 0.0206(8) -0.0010(6) 0.0071(6) -0.0027(6)
C25 0.0175(8) 0.0305(9) 0.0257(8) -0.0064(7) 0.0069(6) -0.0027(6)
C16 0.0229(8) 0.0202(8) 0.0216(8) -0.0005(6) 0.0054(6) -0.0004(6)
C15 0.0180(8) 0.0259(8) 0.0309(9) 0.0029(7) 0.0040(7) 0.0013(6)
C14 0.0213(8) 0.0270(9) 0.0367(9) 0.0012(7) 0.0099(7) 0.0084(7)
C13 0.0291(9) 0.0249(9) 0.0308(9) -0.0063(7) 0.0076(7) 0.0047(7)
C12 0.0211(8) 0.0182(8) 0.0256(8) 0.0008(6) 0.0050(6) 0.0032(6)
C23 0.0392(10) 0.0340(10) 0.0234(8) 0.0083(7) 0.0151(7) 0.0106(8)
C22 0.0249(8) 0.0223(8) 0.0273(8) 0.0042(7) 0.0129(7) 0.0065(6)
C11 0.0194(7) 0.0157(7) 0.0197(7) 0.0039(6) 0.0055(6) 0.0024(6)
C3 0.0158(8) 0.0517(12) 0.0520(12) -0.0043(9) 0.0082(8) 0.0041(8)
O3 0.0154(5) 0.0388(7) 0.0382(7) 0.0030(5) 0.0085(5) 0.0026(5)
C24 0.0257(8) 0.0389(10) 0.0191(8) -0.0045(7) 0.0053(7) 0.0050(7)
C 0.0156(7) 0.0194(7) 0.0193(7) -0.0004(6) 0.0043(6) -0.0010(6)
C21 0.0126(7) 0.0223(8) 0.0205(8) 0.0013(6) 0.0044(6) 0.0031(6)
C62 0.084(3) 0.0275(15) 0.0569(19) 0.0140(13) 0.0323(19) 0.0169(16)
P2 0.0495(11) 0.0167(5) 0.0320(10) -0.0007(6) 0.0246(8) 0.0010(7)
C57 0.0461(19) 0.0244(15) 0.0457(19) 0.0021(13) 0.0217(15) -0.0023(13)
C61 0.052(2) 0.047(2) 0.0512(18) 0.0119(15) 0.0189(18) 0.0221(17)
C60 0.052(3) 0.0262(15) 0.0379(18) 0.0068(12) 0.021(2) 0.0142(18)
C59 0.060(3) 0.0438(18) 0.058(2) 0.0015(17) 0.042(2) -0.003(2)
C58 0.036(2) 0.057(2) 0.062(3) 0.0012(19) 0.0153(18) -0.0052(18)
C55 0.035(8) 0.063(9) 0.041(6) 0.023(5) 0.007(6) 0.028(6)
P3 0.054(4) 0.0232(16) 0.037(3) 0.004(2) 0.018(3) -0.008(2)
C56 0.084(8) 0.021(4) 0.045(5) 0.011(4) 0.021(6) 0.012(5)
C54 0.044(7) 0.035(5) 0.019(4) 0.002(3) 0.011(4) 0.011(5)
C53 0.062(9) 0.024(5) 0.107(13) -0.007(7) 0.051(8) 0.000(7)
C52 0.040(5) 0.054(6) 0.071(7) 0.006(5) 0.008(5) -0.015(4)
C51 0.017(6) 0.032(6) 0.040(7) 0.008(5) 0.003(5) -0.005(5)

loop_
_atom_type_symbol
_atom_type_description
_atom_type_scat_dispersion_real
_atom_type_scat_dispersion_imag
_atom_type_scat_source
C C 0.0033 0.0016 'International Tables Vol C Tables 4.2.6.8 and 6.1.1.4'
H H 0.0000 0.0000 'International Tables Vol C Tables 4.2.6.8 and 6.1.1.4'
O O 0.0106 0.0060 'International Tables Vol C Tables 4.2.6.8 and 6.1.1.4'
P P 0.1023 0.0942 'International Tables Vol C Tables 4.2.6.8 and 6.1.1.4'

loop_
_geom_angle_atom_site_label_1
_geom_angle_atom_site_label_2
_geom_angle_atom_site_label_3
_geom_angle
C12 P1 C42 98.70(7)
C12 P1 C41 100.92(7)
C42 P1 C41 101.13(8)
C42 C45 H45A 109.5
C42 C45 H45B 109.5
H45A C45 H45B 109.5
C42 C45 H45C 109.5
H45A C45 H45C 109.5
H45B C45 H45C 109.5
C42 C46 H46A 109.5
C42 C46 H46B 109.5
H46A C46 H46B 109.5
C42 C46 H46C 109.5
H46A C46 H46C 109.5
H46B C46 H46C 109.5
C41 C44 H44A 109.5
C41 C44 H44B 109.5
H44A C44 H44B 109.5
C41 C44 H44C 109.5
H44A C44 H44C 109.5
H44B C44 H44C 109.5
C41 C43 H43A 109.5
C41 C43 H43B 109.5
H43A C43 H43B 109.5
C41 C43 H43C 109.5
H43A C43 H43C 109.5
H43B C43 H43C 109.5
C45 C42 C46 110.11(16)
C45 C42 P1 111.40(13)
C46 C42 P1 111.09(12)
C45 C42 H42 108.0
C46 C42 H42 108.0
P1 C42 H42 108.0
C43 C41 C44 108.25(15)
C43 C41 P1 111.91(12)
C44 C41 P1 110.45(13)
C43 C41 H41 108.7
C44 C41 H41 108.7
P1 C41 H41 108.7
C31 C36 C35 121.88(14)
C31 C36 H36 119.1
C35 C36 H36 119.1
C34 C35 C36 119.11(15)
C34 C35 H35 120.4
C36 C35 H35 120.4
C35 C34 C33 120.59(15)
C35 C34 H34 119.7
C33 C34 H34 119.7
C34 C33 C32 119.90(15)
C34 C33 H33 120.1
C32 C33 H33 120.1
O3 C32 C33 124.31(14)
O3 C32 C31 115.06(13)
C33 C32 C31 120.62(14)
C36 C31 C32 117.87(13)
C36 C31 C 122.97(13)
C32 C31 C 119.03(13)
C25 C26 C21 122.00(14)
C25 C26 H26 119.0
C21 C26 H26 119.0
C24 C25 C26 119.56(15)
C24 C25 H25 120.2
C26 C25 H25 120.2
C15 C16 C11 121.80(14)
C15 C16 H16 119.1
C11 C16 H16 119.1
C14 C15 C16 119.71(14)
C14 C15 H15 120.1
C16 C15 H15 120.1
C15 C14 C13 119.18(14)
C15 C14 H14 120.4
C13 C14 H14 120.4
C14 C13 C12 122.17(15)
C14 C13 H13 118.9
C12 C13 H13 118.9
C13 C12 C11 118.38(14)
C13 C12 P1 120.45(12)
C11 C12 P1 121.12(11)
C24 C23 C22 122.32(15)
C24 C23 H23 118.8
C22 C23 H23 118.8
C23 C22 C21 118.07(14)
C23 C22 P2 121.16(14)
C21 C22 P2 120.51(14)
C23 C22 P3 127.5(3)
C21 C22 P3 114.2(3)
C16 C11 C12 118.72(13)
C16 C11 C 120.47(13)
C12 C11 C 120.79(13)
O3 C3 H3A 109.5
O3 C3 H3B 109.5
H3A C3 H3B 109.5
O3 C3 H3C 109.5
H3A C3 H3C 109.5
H3B C3 H3C 109.5
C32 O3 C3 116.81(13)
C25 C24 C23 119.23(15)
C25 C24 H24 120.4
C23 C24 H24 120.4
C31 C C21 110.31(12)
C31 C C11 111.96(11)
C21 C C11 112.16(11)
C31 C H 107.4
C21 C H 107.4
C11 C H 107.4
C26 C21 C22 118.82(14)
C26 C21 C 119.14(13)
C22 C21 C 121.98(13)
C60 C62 H62A 109.5
C60 C62 H62B 109.5
H62A C62 H62B 109.5
C60 C62 H62C 109.5
H62A C62 H62C 109.5
H62B C62 H62C 109.5
C22 P2 C57 104.33(16)
C22 P2 C60 101.39(15)
C57 P2 C60 102.9(2)
C59 C57 C58 110.3(3)
C59 C57 P2 119.6(3)
C58 C57 P2 107.9(2)
C59 C57 H57 106.1
C58 C57 H57 106.1
P2 C57 H57 106.1
C60 C61 H61A 109.5
C60 C61 H61B 109.5
H61A C61 H61B 109.5
C60 C61 H61C 109.5
H61A C61 H61C 109.5
H61B C61 H61C 109.5
C62 C60 C61 110.6(3)
C62 C60 P2 109.4(3)
C61 C60 P2 108.6(2)
C62 C60 H60 109.4
C61 C60 H60 109.4
P2 C60 H60 109.4
C57 C59 H59A 109.5
C57 C59 H59B 109.5
H59A C59 H59B 109.5
C57 C59 H59C 109.5
H59A C59 H59C 109.5
H59B C59 H59C 109.5
C57 C58 H58A 109.5
C57 C58 H58B 109.5
H58A C58 H58B 109.5
C57 C58 H58C 109.5
H58A C58 H58C 109.5
H58B C58 H58C 109.5
C54 P3 C51 105.4(7)
C54 P3 C22 99.7(5)
C51 P3 C22 99.9(5)
C55 C54 C56 111.0(9)
C55 C54 P3 108.7(8)
C56 C54 P3 109.6(7)
C55 C54 H54 109.2
C56 C54 H54 109.2
P3 C54 H54 109.2
C53 C51 C52 111.0(9)
C53 C51 P3 119.1(9)
C52 C51 P3 109.2(7)
C53 C51 H51 105.5
C52 C51 H51 105.5
P3 C51 H51 105.5

loop_
_geom_bond_atom_site_label_1
_geom_bond_atom_site_label_2
_geom_bond_distance
P1 C12 1.8517(15)
P1 C42 1.8768(17)
P1 C41 1.8808(17)
C45 C42 1.514(3)
C45 H45A 0.9800
C45 H45B 0.9800
C45 H45C 0.9800
C46 C42 1.518(2)
C46 H46A 0.9800
C46 H46B 0.9800
C46 H46C 0.9800
C44 C41 1.526(2)
C44 H44A 0.9800
C44 H44B 0.9800
C44 H44C 0.9800
C43 C41 1.522(2)
C43 H43A 0.9800
C43 H43B 0.9800
C43 H43C 0.9800
C42 H42 1.0000
C41 H41 1.0000
C36 C31 1.383(2)
C36 C35 1.391(2)
C36 H36 0.9500
C35 C34 1.378(2)
C35 H35 0.9500
C34 C33 1.382(2)
C34 H34 0.9500
C33 C32 1.388(2)
C33 H33 0.9500
C32 O3 1.3671(19)
C32 C31 1.405(2)
C31 C 1.525(2)
C26 C25 1.387(2)
C26 C21 1.394(2)
C26 H26 0.9500
C25 C24 1.380(2)
C25 H25 0.9500
C16 C15 1.386(2)
C16 C11 1.396(2)
C16 H16 0.9500
C15 C14 1.379(2)
C15 H15 0.9500
C14 C13 1.387(2)
C14 H14 0.9500
C13 C12 1.397(2)
C13 H13 0.9500
C12 C11 1.407(2)
C23 C24 1.382(2)
C23 C22 1.405(2)
C23 H23 0.9500
C22 C21 1.406(2)
C22 P2 1.811(3)
C22 P3 1.980(10)
C11 C 1.5367(19)
C3 O3 1.4324(19)
C3 H3A 0.9800
C3 H3B 0.9800
C3 H3C 0.9800
C24 H24 0.9500
C C21 1.534(2)
C H 1.0000
C62 C60 1.525(4)
C62 H62A 0.9800
C62 H62B 0.9800
C62 H62C 0.9800
P2 C57 1.857(4)
P2 C60 1.870(4)
C57 C59 1.518(5)
C57 C58 1.531(5)
C57 H57 1.0000
C61 C60 1.534(4)
C61 H61A 0.9800
C61 H61B 0.9800
C61 H61C 0.9800
C60 H60 1.0000
C59 H59A 0.9800
C59 H59B 0.9800
C59 H59C 0.9800
C58 H58A 0.9800
C58 H58B 0.9800
C58 H58C 0.9800
C55 C54 1.516(13)
C55 H55A 0.9800
C55 H55B 0.9800
C55 H55C 0.9800
P3 C54 1.801(12)
P3 C51 1.889(14)
C56 C54 1.563(13)
C56 H56A 0.9800
C56 H56B 0.9800
C56 H56C 0.9800
C54 H54 1.0000
C53 C51 1.525(19)
C53 H53A 0.9800
C53 H53B 0.9800
C53 H53C 0.9800
C52 C51 1.550(13)
C52 H52A 0.9800
C52 H52B 0.9800
C52 H52C 0.9800
C51 H51 1.0000
